data_7027538
loop_
_publ_author_name
'Dilworth, Jonathan R.'
'Gibson, Vernon C.'
'Redshaw, Carl'
'White, Andrew J. P.'
'Williams, David J.'

_publ_section_title
;
 Molybdenum and tungsten mono-isodiazene complexes with alkyl ligands as
 ring-opening metathesis polymerisation procatalysts. Crystal and
 molecular structures of [Mo(CH2CMe2Ph)3(NNPh2)(OC6F5)],
 [W(CH2SiMe3)3(NNPh2)(OC6F5)] and [WCl2(NNPh2)(OC6F5)2(thf&#x200A;)]
;
_journal_issue 16
_journal_name_full 'Journal of the Chemical Society, Dalton Transactions'
_journal_page_first 2701
_journal_paper_doi 10.1039/a903770e
_journal_year 1999
_chemical_formula_sum 'C30 H43 F5 N2 O Si3 W'
_chemical_formula_weight 810.78
_chemical_name_systematic
; 
 ? 
;
_space_group_IT_number 2
_symmetry_cell_setting triclinic
_symmetry_space_group_name_Hall '-P 1'
_symmetry_space_group_name_H-M 'P -1'
_atom_sites_solution_hydrogens geom
_atom_sites_solution_primary direct
_atom_sites_solution_secondary difmap
_audit_creation_method SHELXL
_cell_angle_alpha 90.841(7)
_cell_angle_beta 90.338(8)
_cell_angle_gamma 110.944(8)
_cell_formula_units_Z 2
_cell_length_a 9.9973(12)
_cell_length_b 10.6644(8)
_cell_length_c 18.1009(13)
_cell_measurement_reflns_used 37
_cell_measurement_temperature 293(2)
_cell_measurement_theta_max 28.00
_cell_measurement_theta_min 10.72
_cell_volume 1802.0(3)
_computing_cell_refinement 'Siemens XSCANS'
_computing_data_collection 'Siemens XSCANS'
_computing_data_reduction 'Siemens SHELXTL'
_computing_molecular_graphics 'Siemens SHELXTL'
_computing_publication_material 'Siemens SHELXTL'
_computing_structure_refinement 'SHELXL-93 (Sheldrick, 1993)'
_computing_structure_solution 'SHELXS-86 (Sheldrick, 1990)'
_diffrn_ambient_temperature 293(2)
_diffrn_measurement_device 'Siemens P4'
_diffrn_measurement_method '\w scans'
_diffrn_radiation_monochromator graphite
_diffrn_radiation_source 'fine-focus sealed tube'
_diffrn_radiation_type CuK\a
_diffrn_radiation_wavelength 1.54178
_diffrn_reflns_av_R_equivalents 0.0563
_diffrn_reflns_av_sigmaI/netI 0.0386
_diffrn_reflns_limit_h_max 11
_diffrn_reflns_limit_h_min -1
_diffrn_reflns_limit_k_max 11
_diffrn_reflns_limit_k_min -11
_diffrn_reflns_limit_l_max 20
_diffrn_reflns_limit_l_min -20
_diffrn_reflns_number 5686
_diffrn_reflns_theta_max 59.99
_diffrn_reflns_theta_min 2.44
_diffrn_standards_interval_count 97
_diffrn_standards_number 3
_exptl_absorpt_coefficient_mu 7.334
_exptl_absorpt_correction_T_max 0.1596
_exptl_absorpt_correction_T_min 0.0477
_exptl_absorpt_correction_type Ellipsoidal
_exptl_crystal_colour Orange
_exptl_crystal_density_diffrn 1.494
_exptl_crystal_description 'platy prisms'
_exptl_crystal_F_000 812
_exptl_crystal_size_max 0.67
_exptl_crystal_size_mid 0.43
_exptl_crystal_size_min 0.27
_refine_diff_density_max 1.704
_refine_diff_density_min -1.393
_refine_diff_density_rms 0.105
_refine_ls_extinction_coef 0.00111(14)
_refine_ls_extinction_expression Fc^*^=kFc[1+0.001xFc^2^\l^3^/sin(2\q)]^-1/4^
_refine_ls_extinction_method SHELXL
_refine_ls_goodness_of_fit_all 1.069
_refine_ls_goodness_of_fit_obs 1.080
_refine_ls_matrix_type full
_refine_ls_number_parameters 356
_refine_ls_number_reflns 5325
_refine_ls_number_restraints 0
_refine_ls_restrained_S_all 1.098
_refine_ls_restrained_S_obs 1.080
_refine_ls_R_factor_all 0.0524
_refine_ls_R_factor_obs 0.0458
_refine_ls_shift/esd_max 0.000
_refine_ls_shift/esd_mean 0.000
_refine_ls_structure_factor_coef Fsqd
_refine_ls_weighting_details 'w=1/[\s^2^(Fo^2^)+(0.0827P)^2^+0.4424P] where P=(Fo^2^+2Fc^2^)/3'
_refine_ls_weighting_scheme calc
_refine_ls_wR_factor_all 0.1261
_refine_ls_wR_factor_obs 0.1173
_reflns_number_observed 4795
_reflns_number_total 5327
_reflns_observed_criterion >2sigma(I)
_cod_data_source_file 903770esup1.cif
_cod_data_source_block VG9759
_cod_depositor_comments
;
The following automatic conversions were performed:

'_symmetry_cell_setting' value 'Triclinic' changed to 'triclinic'
according to /home/saulius/struct/CIF-dictionaries/cif_core.dic
dictionary named 'cif_core.dic' version 2.4.2 from 2011-04-26.

Automatic conversion script
Id: cif_fix_values 1891 2012-01-12 08:04:46Z andrius 

The following automatic conversions were performed:

'_refine_ls_weighting_scheme' value 'calc
w=1/[\s^2^(Fo^2^)+(0.0827P)^2^+0.4424P] where P=(Fo^2^+2Fc^2^)/3' was
changed to 'calc'. New tag '_refine_ls_weighting_details' was
created. The value of the new tag was set to
'w=1/[\s^2^(Fo^2^)+(0.0827P)^2^+0.4424P] where P=(Fo^2^+2Fc^2^)/3'.

Automatic conversion script
Id: cif_fix_values 3143 2015-03-26 13:38:13Z robertas 
;
_cod_original_sg_symbol_H-M P-1
_cod_original_formula_sum 'C30 H43 N2 O F5 Si3 W'
_cod_database_code 7027538

loop_
_symmetry_equiv_pos_as_xyz
'x, y, z'
'-x, -y, -z'

loop_
_atom_site_aniso_label
_atom_site_aniso_U_11
_atom_site_aniso_U_22
_atom_site_aniso_U_33
_atom_site_aniso_U_23
_atom_site_aniso_U_13
_atom_site_aniso_U_12
W 0.0553(2) 0.0458(2) 0.0528(2) 0.00473(12) 0.00296(12) 0.02008(14)
Si1 0.119(2) 0.0630(13) 0.0692(13) -0.0062(10) -0.0018(13) 0.0398(13)
Si2 0.0656(12) 0.0672(12) 0.0660(11) 0.0079(9) 0.0037(9) 0.0324(10)
Si3 0.0650(12) 0.0607(11) 0.0628(11) -0.0006(9) -0.0044(9) 0.0228(9)
O 0.068(3) 0.061(3) 0.093(4) 0.024(3) 0.023(3) 0.018(3)
N1 0.058(3) 0.053(3) 0.061(3) 0.006(3) -0.001(3) 0.023(3)
N2 0.060(4) 0.064(4) 0.091(5) 0.030(3) 0.022(3) 0.028(3)
C1 0.085(5) 0.065(4) 0.058(4) 0.005(3) -0.001(4) 0.032(4)
C2 0.069(4) 0.059(4) 0.072(4) 0.002(3) -0.006(4) 0.029(4)
C3 0.063(4) 0.061(4) 0.069(4) -0.003(3) 0.005(3) 0.025(3)
C4 0.082(6) 0.084(6) 0.090(6) -0.005(5) 0.001(5) 0.022(5)
C5 0.067(6) 0.107(8) 0.124(9) 0.013(7) -0.001(5) 0.028(5)
C6 0.067(6) 0.094(7) 0.140(9) 0.022(6) 0.025(6) 0.038(5)
C7 0.095(7) 0.092(7) 0.104(7) 0.004(5) 0.012(6) 0.046(6)
C8 0.076(5) 0.077(5) 0.093(6) 0.002(4) -0.001(4) 0.040(4)
C9 0.057(4) 0.052(4) 0.078(5) 0.020(3) 0.007(3) 0.016(3)
C10 0.076(5) 0.069(5) 0.074(5) 0.019(4) 0.015(4) 0.036(4)
C11 0.094(6) 0.081(5) 0.076(5) 0.026(4) 0.011(4) 0.036(5)
C12 0.090(6) 0.067(5) 0.088(6) 0.019(4) -0.009(5) 0.035(4)
C13 0.066(5) 0.078(5) 0.119(7) 0.019(5) 0.002(5) 0.037(4)
C14 0.070(5) 0.066(5) 0.087(5) 0.022(4) 0.012(4) 0.027(4)
C15 0.065(4) 0.051(4) 0.052(3) 0.007(3) 0.001(3) 0.024(3)
C16 0.064(4) 0.067(4) 0.063(4) 0.010(3) 0.002(3) 0.024(4)
C17 0.073(5) 0.064(5) 0.080(5) 0.016(4) 0.003(4) 0.025(4)
F17 0.116(4) 0.071(3) 0.114(4) 0.014(3) 0.023(3) 0.041(3)
C18 0.087(6) 0.070(5) 0.094(6) 0.031(5) 0.002(5) 0.009(5)
F18 0.142(6) 0.070(4) 0.187(8) 0.040(4) 0.035(5) 0.018(4)
C19 0.062(5) 0.101(7) 0.082(6) 0.031(5) 0.007(4) 0.014(5)
F19 0.094(4) 0.156(6) 0.117(5) 0.054(5) 0.031(4) 0.011(4)
C20 0.066(5) 0.121(8) 0.069(5) 0.015(5) 0.010(4) 0.045(5)
F20 0.103(4) 0.173(6) 0.108(4) -0.002(4) 0.031(4) 0.065(4)
C21 0.076(5) 0.075(5) 0.079(5) 0.001(4) -0.004(4) 0.031(4)
F21 0.125(5) 0.084(4) 0.144(5) 0.003(4) 0.035(4) 0.047(3)
C22 0.151(11) 0.069(6) 0.123(10) -0.006(6) -0.024(8) 0.013(6)
C23 0.123(9) 0.110(8) 0.133(9) 0.015(7) 0.013(7) 0.078(7)
C24 0.234(17) 0.130(10) 0.081(7) -0.029(7) -0.009(9) 0.094(11)
C25 0.078(6) 0.110(7) 0.083(6) 0.011(5) -0.009(5) 0.023(5)
C26 0.104(7) 0.094(6) 0.076(5) 0.013(5) 0.008(5) 0.046(6)
C27 0.104(7) 0.112(8) 0.090(6) 0.000(6) -0.006(5) 0.064(6)
C28 0.078(6) 0.118(8) 0.077(5) -0.003(5) 0.006(4) 0.033(5)
C29 0.102(7) 0.064(5) 0.099(7) 0.000(5) -0.006(5) 0.023(5)
C30 0.093(7) 0.111(8) 0.093(7) -0.004(6) -0.020(5) 0.043(6)

loop_
_atom_site_label
_atom_site_type_symbol
_atom_site_fract_x
_atom_site_fract_y
_atom_site_fract_z
_atom_site_U_iso_or_equiv
_atom_site_thermal_displace_type
_atom_site_occupancy
_atom_site_calc_flag
_atom_site_refinement_flags
W W 0.20753(3) 0.19719(3) 0.24279(2) 0.0507(2) Uani 1 d .
Si1 Si 0.1904(3) -0.0567(2) 0.11403(13) 0.0820(7) Uani 1 d .
Si2 Si -0.0490(2) 0.3363(2) 0.20569(12) 0.0638(5) Uani 1 d .
Si3 Si 0.4450(2) 0.3399(2) 0.38166(11) 0.0628(5) Uani 1 d .
O O 0.3275(6) 0.3610(5) 0.1879(3) 0.0750(14) Uani 1 d .
N1 N 0.1070(6) 0.0593(6) 0.2942(3) 0.0567(13) Uani 1 d .
N2 N 0.0243(7) -0.0393(6) 0.3365(4) 0.070(2) Uani 1 d .
C1 C 0.1522(9) 0.0964(8) 0.1406(4) 0.068(2) Uani 1 d .
H1A H 0.0496(9) 0.0729(8) 0.1347(4) 0.082 Uiso 1 calc R
H1B H 0.1963(9) 0.1624(8) 0.1033(4) 0.082 Uiso 1 calc R
C2 C 0.0877(8) 0.3154(7) 0.2722(4) 0.065(2) Uani 1 d .
H2A H 0.0379(8) 0.2792(7) 0.3173(4) 0.078 Uiso 1 calc R
H2B H 0.1552(8) 0.4045(7) 0.2844(4) 0.078 Uiso 1 calc R
C3 C 0.4019(8) 0.2236(7) 0.2995(4) 0.064(2) Uani 1 d .
H3A H 0.3991(8) 0.1363(7) 0.3155(4) 0.077 Uiso 1 calc R
H3B H 0.4796(8) 0.2566(7) 0.2647(4) 0.077 Uiso 1 calc R
C4 C -0.2320(6) -0.1028(6) 0.3117(3) 0.088(2) Uani 1 d G
H4A H -0.2235(6) -0.1519(6) 0.2702(3) 0.105 Uiso 1 calc R
C5 C -0.3647(5) -0.0978(6) 0.3304(4) 0.100(3) Uani 1 d G
H5A H -0.4450(6) -0.1437(9) 0.3015(5) 0.120 Uiso 1 calc R
C6 C -0.3773(5) -0.0244(7) 0.3923(4) 0.098(3) Uani 1 d G
H6A H -0.4661(6) -0.0211(10) 0.4048(5) 0.117 Uiso 1 calc R
C7 C -0.2572(7) 0.0441(6) 0.4355(3) 0.093(3) Uani 1 d G
H7A H -0.2656(9) 0.0932(9) 0.4770(4) 0.112 Uiso 1 calc R
C8 C -0.1245(5) 0.0392(5) 0.4168(3) 0.079(2) Uani 1 d G
H8A H -0.0442(7) 0.0850(8) 0.4457(4) 0.094 Uiso 1 calc R
C9 C -0.1119(4) -0.0343(5) 0.3549(3) 0.062(2) Uani 1 d G
C10 C -0.0264(4) -0.2428(5) 0.4057(3) 0.070(2) Uani 1 d G
H10A H -0.1137(4) -0.2376(5) 0.4197(3) 0.084 Uiso 1 calc R
C11 C 0.0124(5) -0.3485(5) 0.4295(3) 0.082(2) Uani 1 d G
H11A H -0.0489(7) -0.4140(6) 0.4594(4) 0.099 Uiso 1 calc R
C12 C 0.1428(6) -0.3563(5) 0.4086(3) 0.079(2) Uani 1 d G
H12A H 0.1688(8) -0.4270(6) 0.4245(5) 0.095 Uiso 1 calc R
C13 C 0.2344(5) -0.2584(5) 0.3639(4) 0.084(3) Uani 1 d G
H13A H 0.3216(6) -0.2636(8) 0.3500(5) 0.101 Uiso 1 calc R
C14 C 0.1956(5) -0.1527(5) 0.3402(3) 0.073(2) Uani 1 d G
H14A H 0.2568(6) -0.0872(6) 0.3103(4) 0.088 Uiso 1 calc R
C15 C 0.0651(5) -0.1449(4) 0.3611(3) 0.0553(15) Uani 1 d G
C16 C 0.4337(8) 0.4362(8) 0.1502(4) 0.064(2) Uani 1 d .
C17 C 0.4709(9) 0.5745(8) 0.1504(5) 0.072(2) Uani 1 d .
F17 F 0.3969(6) 0.6303(5) 0.1924(3) 0.098(2) Uani 1 d .
C18 C 0.5822(11) 0.6569(9) 0.1103(6) 0.089(3) Uani 1 d .
F18 F 0.6156(8) 0.7897(6) 0.1140(5) 0.138(3) Uani 1 d .
C19 C 0.6620(9) 0.6028(11) 0.0657(5) 0.085(3) Uani 1 d .
F19 F 0.7662(7) 0.6855(8) 0.0245(4) 0.131(2) Uani 1 d .
C20 C 0.6277(9) 0.4687(11) 0.0639(5) 0.082(2) Uani 1 d .
F20 F 0.7026(7) 0.4142(8) 0.0207(4) 0.124(2) Uani 1 d .
C21 C 0.5159(9) 0.3869(9) 0.1053(5) 0.076(2) Uani 1 d .
F21 F 0.4868(7) 0.2546(6) 0.1012(4) 0.115(2) Uani 1 d .
C22 C 0.0442(14) -0.2035(10) 0.1516(7) 0.122(4) Uani 1 d .
H22A H 0.0607(14) -0.2844(10) 0.1388(7) 0.183 Uiso 1 calc R
H22B H -0.0460(14) -0.2075(10) 0.1310(7) 0.183 Uiso 1 calc R
H22C H 0.0423(14) -0.1945(10) 0.2044(7) 0.183 Uiso 1 calc R
C23 C 0.3684(13) -0.0526(12) 0.1486(7) 0.112(4) Uani 1 d .
H23A H 0.4427(13) 0.0236(12) 0.1287(7) 0.168 Uiso 1 calc R
H23B H 0.3826(13) -0.1334(12) 0.1332(7) 0.168 Uiso 1 calc R
H23C H 0.3713(13) -0.0460(12) 0.2016(7) 0.168 Uiso 1 calc R
C24 C 0.1894(18) -0.0689(14) 0.0111(6) 0.141(5) Uani 1 d .
H24A H 0.2651(18) 0.0072(14) -0.0079(6) 0.211 Uiso 1 calc R
H24B H 0.0991(18) -0.0702(14) -0.0079(6) 0.211 Uiso 1 calc R
H24C H 0.2037(18) -0.1499(14) -0.0039(6) 0.211 Uiso 1 calc R
C25 C -0.2013(10) 0.1752(11) 0.1901(6) 0.093(3) Uani 1 d .
H25A H -0.2433(10) 0.1413(11) 0.2366(6) 0.140 Uiso 1 calc R
H25B H -0.1672(10) 0.1111(11) 0.1668(6) 0.140 Uiso 1 calc R
H25C H -0.2719(10) 0.1901(11) 0.1588(6) 0.140 Uiso 1 calc R
C26 C 0.0361(11) 0.4061(10) 0.1173(5) 0.088(3) Uani 1 d .
H26A H 0.1142(11) 0.4890(10) 0.1269(5) 0.132 Uiso 1 calc R
H26B H -0.0332(11) 0.4222(10) 0.0857(5) 0.132 Uiso 1 calc R
H26C H 0.0715(11) 0.3433(10) 0.0936(5) 0.132 Uiso 1 calc R
C27 C -0.1224(11) 0.4583(11) 0.2495(6) 0.095(3) Uani 1 d .
H27A H -0.1668(11) 0.4232(11) 0.2953(6) 0.142 Uiso 1 calc R
H27B H -0.1921(11) 0.4716(11) 0.2169(6) 0.142 Uiso 1 calc R
H27C H -0.0458(11) 0.5425(11) 0.2586(6) 0.142 Uiso 1 calc R
C28 C 0.2918(10) 0.2971(11) 0.4459(5) 0.092(3) Uani 1 d .
H28A H 0.2663(10) 0.2055(11) 0.4607(5) 0.138 Uiso 1 calc R
H28B H 0.2114(10) 0.3084(11) 0.4216(5) 0.138 Uiso 1 calc R
H28C H 0.3184(10) 0.3553(11) 0.4888(5) 0.138 Uiso 1 calc R
C29 C 0.4918(11) 0.5163(9) 0.3541(6) 0.090(3) Uani 1 d .
H29A H 0.4128(11) 0.5259(9) 0.3274(6) 0.135 Uiso 1 calc R
H29B H 0.5745(11) 0.5414(9) 0.3231(6) 0.135 Uiso 1 calc R
H29C H 0.5123(11) 0.5734(9) 0.3974(6) 0.135 Uiso 1 calc R
C30 C 0.5986(11) 0.3236(11) 0.4330(6) 0.098(3) Uani 1 d .
H30A H 0.5753(11) 0.2321(11) 0.4476(6) 0.146 Uiso 1 calc R
H30B H 0.6189(11) 0.3810(11) 0.4762(6) 0.146 Uiso 1 calc R
H30C H 0.6811(11) 0.3491(11) 0.4019(6) 0.146 Uiso 1 calc R

loop_
_atom_type_symbol
_atom_type_description
_atom_type_scat_dispersion_real
_atom_type_scat_dispersion_imag
_atom_type_scat_source
C C 0.0181 0.0091 'International Tables Vol C Tables 4.2.6.8 and 6.1.1.4'
H H 0.0000 0.0000 'International Tables Vol C Tables 4.2.6.8 and 6.1.1.4'
N N 0.0311 0.0180 'International Tables Vol C Tables 4.2.6.8 and 6.1.1.4'
O O 0.0492 0.0322 'International Tables Vol C Tables 4.2.6.8 and 6.1.1.4'
F F 0.0727 0.0534 'International Tables Vol C Tables 4.2.6.8 and 6.1.1.4'
Si Si 0.2541 0.3302 'International Tables Vol C Tables 4.2.6.8 and 6.1.1.4'
W W -5.4734 5.5774 'International Tables Vol C Tables 4.2.6.8 and 6.1.1.4'

loop_
_geom_angle_atom_site_label_1
_geom_angle_atom_site_label_2
_geom_angle_atom_site_label_3
_geom_angle
N1 W O 177.3(3)
N1 W C2 95.2(3)
O W C2 84.0(3)
N1 W C1 94.6(3)
O W C1 88.0(3)
C2 W C1 115.1(3)
N1 W C3 94.3(3)
O W C3 83.9(3)
C2 W C3 119.8(3)
C1 W C3 123.2(3)
C22 Si1 C1 107.4(5)
C22 Si1 C24 109.9(6)
C1 Si1 C24 108.0(5)
C22 Si1 C23 110.4(6)
C1 Si1 C23 113.0(5)
C24 Si1 C23 108.1(6)
C26 Si2 C25 111.2(5)
C26 Si2 C27 108.6(4)
C25 Si2 C27 107.6(5)
C26 Si2 C2 110.6(4)
C25 Si2 C2 111.3(4)
C27 Si2 C2 107.3(4)
C29 Si3 C30 108.8(5)
C29 Si3 C28 108.6(5)
C30 Si3 C28 107.4(5)
C29 Si3 C3 111.4(4)
C30 Si3 C3 109.3(4)
C28 Si3 C3 111.2(4)
C16 O W 157.3(5)
N2 N1 W 174.8(5)
N1 N2 C15 123.2(5)
N1 N2 C9 116.2(5)
C15 N2 C9 120.6(5)
Si1 C1 W 124.5(4)
Si2 C2 W 120.5(4)
Si3 C3 W 116.5(3)
C5 C4 C9 120.0
C4 C5 C6 120.0
C7 C6 C5 120.0
C8 C7 C6 120.0
C7 C8 C9 120.0
C8 C9 C4 120.0
C8 C9 N2 119.5(5)
C4 C9 N2 120.5(5)
C11 C10 C15 120.0
C12 C11 C10 120.0
C13 C12 C11 120.0
C14 C13 C12 120.0
C13 C14 C15 120.0
C14 C15 C10 120.0
C14 C15 N2 120.3(4)
C10 C15 N2 119.7(4)
O C16 C21 123.5(8)
O C16 C17 121.3(7)
C21 C16 C17 115.2(7)
F17 C17 C18 118.4(8)
F17 C17 C16 119.0(7)
C18 C17 C16 122.6(9)
F18 C18 C17 120.1(10)
F18 C18 C19 119.7(9)
C17 C18 C19 120.2(9)
F19 C19 C20 122.7(10)
F19 C19 C18 118.8(10)
C20 C19 C18 118.5(8)
C19 C20 F20 119.4(9)
C19 C20 C21 120.6(8)
F20 C20 C21 119.9(10)
F21 C21 C20 117.9(8)
F21 C21 C16 119.2(8)
C20 C21 C16 122.9(8)

loop_
_geom_bond_atom_site_label_1
_geom_bond_atom_site_label_2
_geom_bond_distance
W N1 1.741(6)
W O 2.011(5)
W C2 2.091(7)
W C1 2.095(8)
W C3 2.117(7)
Si1 C22 1.860(12)
Si1 C1 1.861(8)
Si1 C24 1.866(11)
Si1 C23 1.868(11)
Si2 C26 1.854(9)
Si2 C25 1.859(10)
Si2 C27 1.876(9)
Si2 C2 1.891(7)
Si3 C29 1.846(9)
Si3 C30 1.852(9)
Si3 C28 1.856(9)
Si3 C3 1.869(7)
O C16 1.285(9)
N1 N2 1.337(8)
N2 C15 1.405(7)
N2 C9 1.423(7)
C4 C5 1.39
C4 C9 1.39
C5 C6 1.39
C6 C7 1.39
C7 C8 1.39
C8 C9 1.39
C10 C11 1.39
C10 C15 1.39
C11 C12 1.39
C12 C13 1.39
C13 C14 1.39
C14 C15 1.39
C16 C21 1.385(11)
C16 C17 1.387(11)
C17 F17 1.337(10)
C17 C18 1.365(12)
C18 F18 1.334(11)
C18 C19 1.396(14)
C19 F19 1.338(10)
C19 C20 1.346(14)
C20 F20 1.347(10)
C20 C21 1.379(12)
C21 F21 1.335(10)
